data_4342172
loop_
_publ_author_name
'Castro, Goretti'
'Bastida, Rufina'
'Mac\'ias, Alejandro'
'P\'erez-Lourido, Paulo'
'Platas-Iglesias, Carlos'
'Valencia, Laura'

_publ_section_title
;
 Lanthanide(III) Complexation with an Amide Derived Pyridinophane.
;
_journal_issue 4
_journal_name_full 'Inorganic chemistry'
_journal_page_first 1671
_journal_page_last 1683
_journal_paper_doi 10.1021/ic502653r
_journal_volume 54
_journal_year 2015
_chemical_formula_sum 'C27 H35 Br0.25 Gd N11.75 O12.25'
_chemical_formula_weight 897.40
_chemical_name_systematic
;
 ?
;
_space_group_IT_number 15
_symmetry_cell_setting monoclinic
_symmetry_space_group_name_Hall '-C 2yc'
_symmetry_space_group_name_H-M 'C 1 2/c 1'
_atom_sites_solution_hydrogens geom
_atom_sites_solution_primary direct
_atom_sites_solution_secondary difmap
_audit_creation_method SHELXL-97
_cell_angle_alpha 90.00
_cell_angle_beta 93.463(2)
_cell_angle_gamma 90.00
_cell_formula_units_Z 8
_cell_length_a 19.459(3)
_cell_length_b 16.473(2)
_cell_length_c 21.086(3)
_cell_measurement_temperature 293(2)
_cell_volume 6746.7(16)
_computing_cell_refinement 'BRUKER smart'
_computing_data_collection 'BRUKER smart'
_computing_data_reduction 'BRUKER Shelxtl'
_computing_molecular_graphics 'ORTEP-3 FOR Windows (Farrugia, 1997)'
_computing_publication_material 'Win GX publication routines (Farrugia, 1999)'
_computing_structure_refinement 'SHELXL-97 (Sheldrick, 1997)'
_computing_structure_solution 'SHELXS-97 (Sheldrick, 1997)'
_diffrn_ambient_temperature 293(2)
_diffrn_measured_fraction_theta_full 0.998
_diffrn_measured_fraction_theta_max 0.998
_diffrn_measurement_device_type 'BRUKER CCD-1000 area detector'
_diffrn_measurement_method 'omega scans'
_diffrn_radiation_monochromator graphite
_diffrn_radiation_source 'fine-focus sealed tube'
_diffrn_radiation_type MoK\a
_diffrn_radiation_wavelength 0.71073
_diffrn_reflns_av_R_equivalents 0.0604
_diffrn_reflns_av_sigmaI/netI 0.0567
_diffrn_reflns_limit_h_max 23
_diffrn_reflns_limit_h_min -22
_diffrn_reflns_limit_k_max 19
_diffrn_reflns_limit_k_min -19
_diffrn_reflns_limit_l_max 25
_diffrn_reflns_limit_l_min -25
_diffrn_reflns_number 25207
_diffrn_reflns_theta_full 25.06
_diffrn_reflns_theta_max 25.06
_diffrn_reflns_theta_min 1.62
_exptl_absorpt_coefficient_mu 2.343
_exptl_absorpt_correction_T_max 0.7663
_exptl_absorpt_correction_T_min 0.5498
_exptl_absorpt_correction_type empirical
_exptl_absorpt_process_details sadabs
_exptl_crystal_colour colourless
_exptl_crystal_density_diffrn 1.767
_exptl_crystal_density_method 'not measured'
_exptl_crystal_description prism
_exptl_crystal_F_000 3600
_exptl_crystal_size_max 0.29
_exptl_crystal_size_mid 0.27
_exptl_crystal_size_min 0.12
_refine_diff_density_max 2.021
_refine_diff_density_min -1.591
_refine_diff_density_rms 0.132
_refine_ls_extinction_method none
_refine_ls_goodness_of_fit_ref 1.040
_refine_ls_hydrogen_treatment constr
_refine_ls_matrix_type full
_refine_ls_number_parameters 477
_refine_ls_number_reflns 5969
_refine_ls_number_restraints 10
_refine_ls_restrained_S_all 1.041
_refine_ls_R_factor_all 0.1102
_refine_ls_R_factor_gt 0.0553
_refine_ls_shift/su_max 0.001
_refine_ls_shift/su_mean 0.000
_refine_ls_structure_factor_coef Fsqd
_refine_ls_weighting_details 'calc w=1/[\s^2^(Fo^2^)+(0.0510P)^2^+115.7320P] where P=(Fo^2^+2Fc^2^)/3'
_refine_ls_weighting_scheme calc
_refine_ls_wR_factor_gt 0.1229
_refine_ls_wR_factor_ref 0.1605
_reflns_number_gt 3707
_reflns_number_total 5969
_reflns_threshold_expression >2sigma(I)
_cod_data_source_file ic502653r_si_002.cif
_cod_data_source_block Gd-TPPTAM
_cod_depositor_comments
;
The following automatic conversions were performed:

'_symmetry_cell_setting' value 'Monoclinic' changed to 'monoclinic'
according to
/usr/data/users/saulius/crontab/automatic-downloads/rss-feeds/ACS/lib/dictionaries/cif_core.dic
dictionary named 'cif_core.dic' version 2.4.2 from 2011-04-26.

Automatic conversion script
Id: cif_fix_values 3008 2015-01-20 13:52:24Z robertas 

 Adding full bibliography for 4342165--4342179.cif.
;
_cod_original_cell_volume 6746.9(16)
_cod_original_sg_symbol_H-M C2/c
_cod_database_code 4342172

loop_
_symmetry_equiv_pos_as_xyz
'x, y, z'
'-x, y, -z+1/2'
'x+1/2, y+1/2, z'
'-x+1/2, y+1/2, -z+1/2'
'-x, -y, -z'
'x, -y, z-1/2'
'-x+1/2, -y+1/2, -z'
'x+1/2, -y+1/2, z-1/2'

loop_
_atom_site_label
_atom_site_type_symbol
_atom_site_fract_x
_atom_site_fract_y
_atom_site_fract_z
_atom_site_U_iso_or_equiv
_atom_site_adp_type
_atom_site_occupancy
_atom_site_symmetry_multiplicity
_atom_site_calc_flag
_atom_site_refinement_flags
_atom_site_disorder_assembly
_atom_site_disorder_group
Gd1 Gd 0.75330(2) 0.11078(3) 0.12419(2) 0.04940(18) Uani 1 1 d . . .
C1 C 0.6762(5) 0.2966(6) 0.1621(5) 0.061(3) Uani 1 1 d . . .
C2 C 0.6660(6) 0.3764(7) 0.1799(6) 0.074(3) Uani 1 1 d . . .
H2 H 0.6220 0.3987 0.1763 0.088 Uiso 1 1 calc R . .
C3 C 0.7205(6) 0.4225(8) 0.2027(6) 0.078(3) Uani 1 1 d . . .
H3 H 0.7152 0.4772 0.2122 0.093 Uiso 1 1 calc R . .
C4 C 0.7842(6) 0.3843(7) 0.2112(5) 0.071(3) Uani 1 1 d . . .
H4 H 0.8221 0.4133 0.2277 0.086 Uiso 1 1 calc R . .
C5 C 0.7912(5) 0.3044(7) 0.1954(5) 0.060(3) Uani 1 1 d . . .
C6 C 0.8549(5) 0.2566(7) 0.2122(5) 0.068(3) Uani 1 1 d . . .
H6A H 0.8940 0.2932 0.2160 0.082 Uiso 1 1 calc R . .
H6B H 0.8506 0.2309 0.2531 0.082 Uiso 1 1 calc R . .
C7 C 0.8933(5) 0.2345(7) 0.1075(5) 0.064(3) Uani 1 1 d . . .
H7A H 0.9358 0.2632 0.1191 0.077 Uiso 1 1 calc R . .
H7B H 0.8595 0.2738 0.0914 0.077 Uiso 1 1 calc R . .
C8 C 0.9057(5) 0.1734(7) 0.0571(5) 0.057(3) Uani 1 1 d . . .
C9 C 0.9599(6) 0.1800(8) 0.0192(6) 0.074(3) Uani 1 1 d . . .
H9 H 0.9897 0.2241 0.0229 0.089 Uiso 1 1 calc R . .
C10 C 0.9694(7) 0.1203(10) -0.0243(6) 0.090(4) Uani 1 1 d . . .
H10 H 1.0044 0.1251 -0.0523 0.108 Uiso 1 1 calc R . .
C11 C 0.9274(6) 0.0533(9) -0.0269(5) 0.077(3) Uani 1 1 d . . .
H11 H 0.9333 0.0119 -0.0561 0.092 Uiso 1 1 calc R . .
C12 C 0.8762(5) 0.0494(8) 0.0153(5) 0.065(3) Uani 1 1 d . . .
C13 C 0.8359(5) -0.0267(7) 0.0241(6) 0.071(3) Uani 1 1 d . . .
H13A H 0.8370 -0.0595 -0.0141 0.085 Uiso 1 1 calc R . .
H13B H 0.8576 -0.0577 0.0589 0.085 Uiso 1 1 calc R . .
C14 C 0.7284(7) 0.0159(11) -0.0236(6) 0.110(6) Uani 1 1 d . . .
H14A H 0.7254 -0.0297 -0.0527 0.132 Uiso 1 1 calc R . .
H14B H 0.7555 0.0580 -0.0424 0.132 Uiso 1 1 calc R . .
C15 C 0.6579(6) 0.0476(8) -0.0148(5) 0.073(3) Uani 1 1 d . . .
C16 C 0.6061(7) 0.0463(8) -0.0631(6) 0.080(4) Uani 1 1 d . . .
H16 H 0.6145 0.0256 -0.1030 0.096 Uiso 1 1 calc R . .
C17 C 0.5434(7) 0.0755(8) -0.0514(7) 0.084(4) Uani 1 1 d . . .
H17 H 0.5092 0.0788 -0.0840 0.101 Uiso 1 1 calc R . .
C18 C 0.5301(6) 0.1003(7) 0.0088(7) 0.072(3) Uani 1 1 d . . .
H18 H 0.4864 0.1181 0.0179 0.087 Uiso 1 1 calc R . .
C19 C 0.5827(5) 0.0985(6) 0.0557(5) 0.061(3) Uani 1 1 d . . .
C20 C 0.5718(5) 0.1120(7) 0.1250(5) 0.065(3) Uani 1 1 d . . .
H20A H 0.5288 0.1408 0.1290 0.078 Uiso 1 1 calc R . .
H20B H 0.5682 0.0598 0.1459 0.078 Uiso 1 1 calc R . .
C21 C 0.6197(5) 0.2441(6) 0.1359(6) 0.065(3) Uani 1 1 d . . .
H21A H 0.6184 0.2462 0.0899 0.078 Uiso 1 1 calc R . .
H21B H 0.5762 0.2648 0.1493 0.078 Uiso 1 1 calc R . .
C22 C 0.9208(5) 0.1360(7) 0.1918(5) 0.069(3) Uani 1 1 d . . .
H22A H 0.9253 0.1433 0.2375 0.082 Uiso 1 1 calc R . .
H22B H 0.9649 0.1486 0.1751 0.082 Uiso 1 1 calc R . .
C23 C 0.9030(6) 0.0488(7) 0.1772(5) 0.063(3) Uani 1 1 d . . .
C24 C 0.7328(7) -0.0842(8) 0.0631(8) 0.103(5) Uani 1 1 d . . .
H24A H 0.7697 -0.1203 0.0781 0.124 Uiso 1 1 calc R . .
H24B H 0.7066 -0.1116 0.0288 0.124 Uiso 1 1 calc R . .
C25 C 0.6866(5) -0.0699(8) 0.1163(6) 0.068(3) Uani 1 1 d . . .
C26 C 0.6245(5) 0.1509(8) 0.2271(5) 0.071(3) Uani 1 1 d . . .
H26A H 0.5960 0.1045 0.2361 0.085 Uiso 1 1 calc R . .
H26B H 0.6024 0.1989 0.2430 0.085 Uiso 1 1 calc R . .
C27 C 0.6943(6) 0.1408(7) 0.2626(6) 0.069(3) Uani 1 1 d . . .
N1 N 0.7381(4) 0.2607(5) 0.1694(4) 0.056(2) Uani 1 1 d . . .
N2 N 0.8681(4) 0.1934(5) 0.1644(4) 0.055(2) Uani 1 1 d . . .
N3 N 0.8628(4) 0.1106(6) 0.0548(4) 0.054(2) Uani 1 1 d . . .
N4 N 0.7635(5) -0.0104(6) 0.0374(5) 0.074(3) Uani 1 1 d . . .
N5 N 0.6463(4) 0.0754(6) 0.0435(4) 0.064(2) Uani 1 1 d . . .
N6 N 0.6281(4) 0.1586(5) 0.1569(4) 0.057(2) Uani 1 1 d . . .
N7 N 0.9555(5) -0.0033(6) 0.1777(5) 0.080(3) Uani 1 1 d . . .
N8 N 0.6365(5) -0.1243(7) 0.1239(6) 0.092(3) Uani 1 1 d . . .
N9 N 0.6986(6) 0.1579(8) 0.3239(5) 0.100(4) Uani 1 1 d . . .
O1 O 0.8421(4) 0.0256(4) 0.1682(3) 0.0609(18) Uani 1 1 d . . .
O2 O 0.6956(4) -0.0099(5) 0.1516(4) 0.066(2) Uani 1 1 d . . .
O3 O 0.7439(3) 0.1128(4) 0.2350(3) 0.0614(18) Uani 1 1 d . . .
N3N N 0.8865(6) 0.1305(10) 0.3639(6) 0.080(4) Uani 1 1 d . . .
O7N O 0.8343(7) 0.1421(10) 0.3913(5) 0.166(6) Uani 1 1 d . . .
O8N O 0.9216(6) 0.1938(9) 0.3577(6) 0.135(4) Uani 1 1 d . . .
O9N O 0.9035(7) 0.0717(9) 0.3423(7) 0.140(5) Uani 1 1 d . . .
N2N N 0.0000 0.5670(11) 0.7500 0.063(4) Uani 1 2 d S . .
O4N O -0.046(2) 0.567(3) 0.778(3) 0.156(19) Uani 0.50 1 d P . .
O5N O -0.042(3) 0.526(2) 0.725(2) 0.196(15) Uani 0.50 1 d P . .
O6N O -0.014(2) 0.608(3) 0.794(2) 0.157(17) Uani 0.50 1 d P . .
N1N N 0.7482(6) 0.2647(7) 0.0077(6) 0.010(2) Uani 0.50 1 d PU . .
O1N O 0.7390(4) 0.2122(6) 0.0374(4) 0.091(3) Uani 1 1 d . . .
O2N O 0.7452(11) 0.3304(15) 0.0447(10) 0.127(8) Uani 0.50 1 d P . .
Br1 Br 0.57888(16) 0.2922(2) 0.36311(16) 0.064(2) Uiso 0.266(9) 1 d P A 1
N4N N 0.57888(16) 0.2922(2) 0.36311(16) 0.064(2) Uiso 0.734(9) 1 d PD A 2
O10N O 0.5852(12) 0.2340(13) 0.3905(11) 0.195(9) Uiso 0.734(9) 1 d PD A 2
O11N O 0.6163(13) 0.319(2) 0.3950(14) 0.309(17) Uiso 0.734(9) 1 d PD A 2
O12N O 0.5488(8) 0.3136(11) 0.3227(8) 0.144(6) Uiso 0.734(9) 1 d PD A 2
O1W O 0.6306(8) 0.2342(10) 0.5085(8) 0.193(6) Uiso 1 1 d . . .

loop_
_atom_site_aniso_label
_atom_site_aniso_U_11
_atom_site_aniso_U_22
_atom_site_aniso_U_33
_atom_site_aniso_U_23
_atom_site_aniso_U_13
_atom_site_aniso_U_12
Gd1 0.0416(3) 0.0552(3) 0.0505(3) -0.0027(3) -0.00454(19) 0.0043(2)
C1 0.058(6) 0.056(7) 0.067(7) -0.006(5) -0.012(5) 0.014(5)
C2 0.059(7) 0.071(8) 0.090(8) -0.011(7) -0.005(6) 0.026(6)
C3 0.074(8) 0.062(7) 0.095(9) -0.020(7) 0.000(7) 0.008(6)
C4 0.073(8) 0.065(7) 0.075(8) -0.017(6) -0.007(6) -0.011(6)
C5 0.055(6) 0.070(7) 0.053(6) -0.011(5) -0.009(5) 0.009(5)
C6 0.054(6) 0.073(8) 0.074(7) -0.019(6) -0.018(5) 0.007(6)
C7 0.048(6) 0.067(7) 0.075(7) 0.011(6) -0.009(5) -0.005(5)
C8 0.046(6) 0.076(8) 0.049(6) 0.003(5) -0.001(5) 0.004(6)
C9 0.061(7) 0.082(9) 0.079(8) 0.016(7) 0.007(6) -0.002(6)
C10 0.081(9) 0.121(13) 0.070(8) 0.025(9) 0.025(7) 0.019(9)
C11 0.079(8) 0.092(10) 0.059(7) -0.010(7) 0.003(6) 0.024(8)
C12 0.050(6) 0.093(9) 0.051(6) -0.008(6) -0.001(5) 0.016(6)
C13 0.057(7) 0.077(8) 0.078(8) -0.031(7) 0.000(6) 0.004(6)
C14 0.071(9) 0.180(16) 0.079(10) -0.049(10) -0.009(7) 0.004(10)
C15 0.055(7) 0.101(10) 0.059(7) -0.007(7) -0.015(5) -0.009(6)
C16 0.075(8) 0.096(10) 0.067(8) 0.002(7) -0.020(6) -0.025(7)
C17 0.067(8) 0.081(9) 0.099(10) 0.024(8) -0.038(7) -0.028(7)
C18 0.057(7) 0.059(7) 0.099(10) 0.013(7) -0.017(6) -0.012(6)
C19 0.047(6) 0.057(7) 0.077(7) 0.005(6) -0.015(5) -0.007(5)
C20 0.037(5) 0.069(7) 0.090(8) -0.006(7) 0.001(5) 0.004(5)
C21 0.049(6) 0.061(7) 0.083(8) 0.002(6) -0.009(5) 0.020(5)
C22 0.047(6) 0.098(9) 0.058(6) 0.002(6) -0.015(5) 0.014(6)
C23 0.054(7) 0.079(8) 0.054(6) 0.001(6) -0.009(5) 0.018(6)
C24 0.079(9) 0.073(9) 0.159(15) -0.052(9) 0.026(9) -0.020(7)
C25 0.041(6) 0.066(7) 0.096(9) -0.007(7) -0.006(6) 0.009(6)
C26 0.055(7) 0.091(9) 0.068(7) -0.010(7) 0.011(5) 0.009(6)
C27 0.064(7) 0.074(8) 0.070(8) 0.010(6) 0.019(6) 0.016(6)
N1 0.052(5) 0.061(5) 0.055(5) -0.012(4) -0.011(4) 0.005(4)
N2 0.047(5) 0.070(6) 0.047(5) -0.009(4) -0.010(4) 0.007(4)
N3 0.048(5) 0.068(6) 0.045(4) 0.000(4) 0.001(4) 0.002(5)
N4 0.051(5) 0.098(8) 0.072(7) -0.031(6) -0.003(5) -0.001(5)
N5 0.051(5) 0.075(6) 0.064(6) -0.003(5) -0.003(4) -0.003(5)
N6 0.047(5) 0.059(6) 0.065(6) 0.002(4) -0.001(4) 0.005(4)
N7 0.061(6) 0.096(8) 0.081(7) -0.010(6) -0.015(5) 0.037(5)
N8 0.053(6) 0.092(8) 0.130(10) 0.002(7) -0.011(6) -0.015(6)
N9 0.096(8) 0.150(11) 0.054(6) -0.006(7) 0.009(5) 0.037(8)
O1 0.052(4) 0.068(5) 0.062(4) 0.004(4) 0.000(3) 0.015(4)
O2 0.056(4) 0.062(5) 0.080(5) -0.001(4) 0.001(4) -0.002(4)
O3 0.058(4) 0.075(5) 0.051(4) -0.001(4) 0.003(3) 0.019(4)
N3N 0.048(6) 0.123(12) 0.068(7) 0.040(8) -0.005(5) -0.008(7)
O7N 0.104(9) 0.298(19) 0.097(8) 0.074(10) 0.007(7) -0.009(10)
O8N 0.105(9) 0.153(12) 0.147(11) 0.008(9) 0.001(8) 0.019(8)
O9N 0.127(11) 0.124(11) 0.163(13) 0.047(10) -0.029(9) -0.017(9)
N2N 0.041(9) 0.068(10) 0.080(11) 0.000 0.006(9) 0.000
O4N 0.11(3) 0.21(5) 0.16(5) 0.04(4) 0.06(3) 0.04(3)
O5N 0.19(4) 0.21(4) 0.18(4) -0.01(3) -0.01(3) -0.06(3)
O6N 0.12(3) 0.25(5) 0.099(18) -0.07(3) 0.02(2) 0.01(3)
N1N 0.011(2) 0.010(3) 0.010(2) 0.0011(10) 0.0007(10) 0.0000(10)
O1N 0.082(6) 0.095(7) 0.094(7) 0.022(5) 0.000(5) -0.001(5)
O2N 0.131(18) 0.15(2) 0.099(15) 0.061(15) -0.005(13) 0.015(15)

loop_
_atom_type_symbol
_atom_type_description
_atom_type_scat_dispersion_real
_atom_type_scat_dispersion_imag
_atom_type_scat_source
C C 0.0033 0.0016 'International Tables Vol C Tables 4.2.6.8 and 6.1.1.4'
H H 0.0000 0.0000 'International Tables Vol C Tables 4.2.6.8 and 6.1.1.4'
N N 0.0061 0.0033 'International Tables Vol C Tables 4.2.6.8 and 6.1.1.4'
O O 0.0106 0.0060 'International Tables Vol C Tables 4.2.6.8 and 6.1.1.4'
Gd Gd -0.1653 3.9035 'International Tables Vol C Tables 4.2.6.8 and 6.1.1.4'
Br Br -0.2901 2.4595 'International Tables Vol C Tables 4.2.6.8 and 6.1.1.4'

loop_
_geom_angle_atom_site_label_1
_geom_angle_atom_site_label_2
_geom_angle_atom_site_label_3
_geom_angle
_geom_angle_site_symmetry_1
_geom_angle_site_symmetry_3
O3 Gd1 O1 73.7(2) . .
O3 Gd1 O2 72.8(3) . .
O1 Gd1 O2 75.7(2) . .
O3 Gd1 O1N 135.2(3) . .
O1 Gd1 O1N 137.2(3) . .
O2 Gd1 O1N 135.3(3) . .
O3 Gd1 N3 131.3(2) . .
O1 Gd1 N3 68.0(2) . .
O2 Gd1 N3 122.7(3) . .
O1N Gd1 N3 69.7(3) . .
O3 Gd1 N1 67.4(3) . .
O1 Gd1 N1 120.1(2) . .
O2 Gd1 N1 128.6(3) . .
O1N Gd1 N1 68.3(3) . .
N3 Gd1 N1 107.9(3) . .
O3 Gd1 N5 122.0(3) . .
O1 Gd1 N5 129.9(3) . .
O2 Gd1 N5 67.1(3) . .
O1N Gd1 N5 68.2(3) . .
N3 Gd1 N5 105.6(3) . .
N1 Gd1 N5 109.3(3) . .
O3 Gd1 N6 67.4(2) . .
O1 Gd1 N6 136.3(2) . .
O2 Gd1 N6 74.6(3) . .
O1N Gd1 N6 85.9(3) . .
N3 Gd1 N6 155.6(3) . .
N1 Gd1 N6 61.0(3) . .
N5 Gd1 N6 62.9(3) . .
O3 Gd1 N2 78.1(2) . .
O1 Gd1 N2 66.9(3) . .
O2 Gd1 N2 137.6(3) . .
O1N Gd1 N2 86.9(3) . .
N3 Gd1 N2 59.9(2) . .
N1 Gd1 N2 62.0(2) . .
N5 Gd1 N2 154.9(3) . .
N6 Gd1 N2 121.0(2) . .
O3 Gd1 N4 133.6(3) . .
O1 Gd1 N4 75.4(3) . .
O2 Gd1 N4 66.7(3) . .
O1N Gd1 N4 90.5(3) . .
N3 Gd1 N4 62.3(3) . .
N1 Gd1 N4 158.8(3) . .
N5 Gd1 N4 59.9(3) . .
N6 Gd1 N4 119.4(3) . .
N2 Gd1 N4 119.1(3) . .
N1 C1 C2 122.0(10) . .
N1 C1 C21 115.2(9) . .
C2 C1 C21 122.7(10) . .
C3 C2 C1 120.1(10) . .
C3 C2 H2 120.0 . .
C1 C2 H2 120.0 . .
C2 C3 C4 117.3(11) . .
C2 C3 H3 121.3 . .
C4 C3 H3 121.3 . .
C5 C4 C3 120.4(11) . .
C5 C4 H4 119.8 . .
C3 C4 H4 119.8 . .
N1 C5 C4 121.9(10) . .
N1 C5 C6 114.8(9) . .
C4 C5 C6 123.0(10) . .
N2 C6 C5 112.6(8) . .
N2 C6 H6A 109.1 . .
C5 C6 H6A 109.1 . .
N2 C6 H6B 109.1 . .
C5 C6 H6B 109.1 . .
H6A C6 H6B 107.8 . .
N2 C7 C8 110.1(9) . .
N2 C7 H7A 109.6 . .
C8 C7 H7A 109.6 . .
N2 C7 H7B 109.6 . .
C8 C7 H7B 109.6 . .
H7A C7 H7B 108.2 . .
N3 C8 C9 123.2(11) . .
N3 C8 C7 114.9(9) . .
C9 C8 C7 121.8(11) . .
C10 C9 C8 118.5(12) . .
C10 C9 H9 120.8 . .
C8 C9 H9 120.8 . .
C9 C10 C11 120.1(12) . .
C9 C10 H10 119.9 . .
C11 C10 H10 119.9 . .
C10 C11 C12 117.6(12) . .
C10 C11 H11 121.2 . .
C12 C11 H11 121.2 . .
N3 C12 C11 122.8(12) . .
N3 C12 C13 115.4(9) . .
C11 C12 C13 121.6(11) . .
N4 C13 C12 112.6(10) . .
N4 C13 H13A 109.1 . .
C12 C13 H13A 109.1 . .
N4 C13 H13B 109.1 . .
C12 C13 H13B 109.1 . .
H13A C13 H13B 107.8 . .
N4 C14 C15 112.0(10) . .
N4 C14 H14A 109.2 . .
C15 C14 H14A 109.2 . .
N4 C14 H14B 109.2 . .
C15 C14 H14B 109.2 . .
H14A C14 H14B 107.9 . .
N5 C15 C16 121.5(11) . .
N5 C15 C14 116.1(9) . .
C16 C15 C14 122.4(12) . .
C17 C16 C15 118.9(13) . .
C17 C16 H16 120.6 . .
C15 C16 H16 120.6 . .
C16 C17 C18 120.0(11) . .
C16 C17 H17 120.0 . .
C18 C17 H17 120.0 . .
C17 C18 C19 118.8(12) . .
C17 C18 H18 120.6 . .
C19 C18 H18 120.6 . .
N5 C19 C18 121.7(11) . .
N5 C19 C20 114.5(9) . .
C18 C19 C20 123.4(10) . .
N6 C20 C19 112.1(8) . .
N6 C20 H20A 109.2 . .
C19 C20 H20A 109.2 . .
N6 C20 H20B 109.2 . .
C19 C20 H20B 109.2 . .
H20A C20 H20B 107.9 . .
C1 C21 N6 112.2(8) . .
C1 C21 H21A 109.2 . .
N6 C21 H21A 109.2 . .
C1 C21 H21B 109.2 . .
N6 C21 H21B 109.2 . .
H21A C21 H21B 107.9 . .
N2 C22 C23 112.5(8) . .
N2 C22 H22A 109.1 . .
C23 C22 H22A 109.1 . .
N2 C22 H22B 109.1 . .
C23 C22 H22B 109.1 . .
H22A C22 H22B 107.8 . .
O1 C23 N7 121.5(11) . .
O1 C23 C22 121.9(9) . .
N7 C23 C22 116.5(10) . .
N4 C24 C25 114.9(10) . .
N4 C24 H24A 108.5 . .
C25 C24 H24A 108.5 . .
N4 C24 H24B 108.5 . .
C25 C24 H24B 108.5 . .
H24A C24 H24B 107.5 . .
O2 C25 N8 122.6(12) . .
O2 C25 C24 120.2(11) . .
N8 C25 C24 117.3(11) . .
N6 C26 C27 113.8(8) . .
N6 C26 H26A 108.8 . .
C27 C26 H26A 108.8 . .
N6 C26 H26B 108.8 . .
C27 C26 H26B 108.8 . .
H26A C26 H26B 107.7 . .
O3 C27 N9 122.2(11) . .
O3 C27 C26 120.3(10) . .
N9 C27 C26 117.4(10) . .
C1 N1 C5 118.1(9) . .
C1 N1 Gd1 119.0(6) . .
C5 N1 Gd1 122.7(6) . .
C6 N2 C7 108.0(9) . .
C6 N2 C22 109.0(8) . .
C7 N2 C22 110.5(8) . .
C6 N2 Gd1 113.1(6) . .
C7 N2 Gd1 106.4(5) . .
C22 N2 Gd1 109.8(6) . .
C8 N3 C12 117.4(9) . .
C8 N3 Gd1 120.2(7) . .
C12 N3 Gd1 122.3(7) . .
C24 N4 C13 109.5(10) . .
C24 N4 C14 112.6(11) . .
C13 N4 C14 106.4(9) . .
C24 N4 Gd1 108.1(7) . .
C13 N4 Gd1 111.7(6) . .
C14 N4 Gd1 108.6(8) . .
C19 N5 C15 118.8(9) . .
C19 N5 Gd1 120.7(7) . .
C15 N5 Gd1 119.3(7) . .
C20 N6 C21 107.2(8) . .
C20 N6 C26 109.3(8) . .
C21 N6 C26 111.5(9) . .
C20 N6 Gd1 113.1(6) . .
C21 N6 Gd1 106.7(6) . .
C26 N6 Gd1 109.1(6) . .
C23 O1 Gd1 122.7(7) . .
C25 O2 Gd1 124.9(8) . .
C27 O3 Gd1 125.4(7) . .
O9N N3N O7N 127.0(18) . .
O9N N3N O8N 119.7(15) . .
O7N N3N O8N 113.2(17) . .
O4N N2N O4N 180(6) . 2_556
O4N N2N O5N 110(3) . 2_556
O4N N2N O5N 70(3) 2_556 2_556
O4N N2N O5N 70(3) . .
O4N N2N O5N 110(3) 2_556 .
O5N N2N O5N 109(5) 2_556 .
O4N N2N O6N 50(3) . .
O4N N2N O6N 130(3) 2_556 .
O5N N2N O6N 99(3) 2_556 .
O5N N2N O6N 119(3) . .
O4N N2N O6N 130(3) . 2_556
O4N N2N O6N 50(3) 2_556 2_556
O5N N2N O6N 119(3) 2_556 2_556
O5N N2N O6N 99(3) . 2_556
O6N N2N O6N 112(5) . 2_556
O6N O4N N2N 70(5) . .
O6N O4N O5N 126(8) . .
N2N O4N O5N 57(3) . .
N2N O5N O4N 53(2) . .
N2N O5N O6N 40.8(18) . 2_556
O4N O5N O6N 83(3) . 2_556
O4N O6N N2N 61(4) . .
O4N O6N O5N 78(5) . 2_556
N2N O6N O5N 40(2) . 2_556
N1N N1N O1N 76(2) 7_655 7_655
N1N N1N O1N 72(2) 7_655 .
O1N N1N O1N 148.3(11) 7_655 .
N1N N1N O2N 175(3) 7_655 .
O1N N1N O2N 104.6(14) 7_655 .
O1N N1N O2N 107.0(14) . .
N1N O1N N1N 31.7(11) 7_655 .
N1N O1N Gd1 151.0(9) 7_655 .
N1N O1N Gd1 160.7(9) . .

loop_
_geom_bond_atom_site_label_1
_geom_bond_atom_site_label_2
_geom_bond_distance
_geom_bond_site_symmetry_2
Gd1 O3 2.354(6) .
Gd1 O1 2.370(7) .
Gd1 O2 2.371(7) .
Gd1 O1N 2.481(9) .
Gd1 N3 2.657(8) .
Gd1 N1 2.670(8) .
Gd1 N5 2.673(8) .
Gd1 N6 2.689(8) .
Gd1 N2 2.708(8) .
Gd1 N4 2.723(9) .
C1 N1 1.342(12) .
C1 C2 1.385(14) .
C1 C21 1.479(14) .
C2 C3 1.368(16) .
C2 H2 0.9300 .
C3 C4 1.392(16) .
C3 H3 0.9300 .
C4 C5 1.367(15) .
C4 H4 0.9300 .
C5 N1 1.348(12) .
C5 C6 1.494(14) .
C6 N2 1.482(12) .
C6 H6A 0.9700 .
C6 H6B 0.9700 .
C7 N2 1.486(13) .
C7 C8 1.494(15) .
C7 H7A 0.9700 .
C7 H7B 0.9700 .
C8 N3 1.328(13) .
C8 C9 1.365(14) .
C9 C10 1.364(18) .
C9 H9 0.9300 .
C10 C11 1.374(18) .
C10 H10 0.9300 .
C11 C12 1.376(15) .
C11 H11 0.9300 .
C12 N3 1.343(13) .
C12 C13 1.497(16) .
C13 N4 1.478(13) .
C13 H13A 0.9700 .
C13 H13B 0.9700 .
C14 N4 1.485(16) .
C14 C15 1.490(17) .
C14 H14A 0.9700 .
C14 H14B 0.9700 .
C15 N5 1.344(14) .
C15 C16 1.389(14) .
C16 C17 1.348(18) .
C16 H16 0.9300 .
C17 C18 1.373(18) .
C17 H17 0.9300 .
C18 C19 1.379(15) .
C18 H18 0.9300 .
C19 N5 1.334(13) .
C19 C20 1.507(15) .
C20 N6 1.467(12) .
C20 H20A 0.9700 .
C20 H20B 0.9700 .
C21 N6 1.483(13) .
C21 H21A 0.9700 .
C21 H21B 0.9700 .
C22 N2 1.485(12) .
C22 C23 1.505(16) .
C22 H22A 0.9700 .
C22 H22B 0.9700 .
C23 O1 1.250(12) .
C23 N7 1.334(13) .
C24 N4 1.471(16) .
C24 C25 1.499(17) .
C24 H24A 0.9700 .
C24 H24B 0.9700 .
C25 O2 1.244(13) .
C25 N8 1.340(15) .
C26 N6 1.493(13) .
C26 C27 1.519(15) .
C26 H26A 0.9700 .
C26 H26B 0.9700 .
C27 O3 1.246(12) .
C27 N9 1.319(14) .
N3N O9N 1.128(16) .
N3N O7N 1.214(15) .
N3N O8N 1.257(16) .
N2N O4N 1.11(5) .
N2N O4N 1.11(5) 2_556
N2N O5N 1.16(4) 2_556
N2N O5N 1.16(4) .
N2N O6N 1.19(4) .
N2N O6N 1.19(4) 2_556
O4N O6N 0.97(6) .
O4N O5N 1.31(5) .
O5N O6N 1.79(7) 2_556
O6N O5N 1.79(7) 2_556
N1N N1N 0.590(19) 7_655
N1N O1N 1.069(15) 7_655
N1N O1N 1.089(15) .
N1N O2N 1.34(3) .
O1N N1N 1.069(15) 7_655
O10N O11N 1.53(4) .

loop_
_geom_torsion_atom_site_label_1
_geom_torsion_atom_site_label_2
_geom_torsion_atom_site_label_3
_geom_torsion_atom_site_label_4
_geom_torsion
_geom_torsion_site_symmetry_1
_geom_torsion_site_symmetry_4
N1 C1 C2 C3 3.5(19) . .
C21 C1 C2 C3 -178.8(12) . .
C1 C2 C3 C4 -4.4(19) . .
C2 C3 C4 C5 1.7(19) . .
C3 C4 C5 N1 2.1(18) . .
C3 C4 C5 C6 -170.5(11) . .
N1 C5 C6 N2 38.9(14) . .
C4 C5 C6 N2 -148.0(11) . .
N2 C7 C8 N3 33.8(12) . .
N2 C7 C8 C9 -142.3(10) . .
N3 C8 C9 C10 1.9(17) . .
C7 C8 C9 C10 177.7(11) . .
C8 C9 C10 C11 -3.7(19) . .
C9 C10 C11 C12 0.3(19) . .
C10 C11 C12 N3 5.2(17) . .
C10 C11 C12 C13 -169.2(11) . .
N3 C12 C13 N4 39.6(13) . .
C11 C12 C13 N4 -145.6(10) . .
N4 C14 C15 N5 23.6(18) . .
N4 C14 C15 C16 -154.4(12) . .
N5 C15 C16 C17 2(2) . .
C14 C15 C16 C17 179.5(13) . .
C15 C16 C17 C18 -4.8(19) . .
C16 C17 C18 C19 3.2(18) . .
C17 C18 C19 N5 1.8(17) . .
C17 C18 C19 C20 -170.4(11) . .
N5 C19 C20 N6 45.1(13) . .
C18 C19 C20 N6 -142.1(10) . .
N1 C1 C21 N6 33.7(14) . .
C2 C1 C21 N6 -144.2(11) . .
N2 C22 C23 O1 -28.1(15) . .
N2 C22 C23 N7 155.5(9) . .
N4 C24 C25 O2 -27.6(18) . .
N4 C24 C25 N8 152.8(11) . .
N6 C26 C27 O3 -24.1(16) . .
N6 C26 C27 N9 160.0(11) . .
C2 C1 N1 C5 0.4(16) . .
C21 C1 N1 C5 -177.5(10) . .
C2 C1 N1 Gd1 -174.9(9) . .
C21 C1 N1 Gd1 7.2(13) . .
C4 C5 N1 C1 -3.2(16) . .
C6 C5 N1 C1 170.0(10) . .
C4 C5 N1 Gd1 171.9(8) . .
C6 C5 N1 Gd1 -15.0(13) . .
O3 Gd1 N1 C1 -102.3(8) . .
O1 Gd1 N1 C1 -155.9(7) . .
O2 Gd1 N1 C1 -60.3(9) . .
O1N Gd1 N1 C1 71.1(8) . .
N3 Gd1 N1 C1 129.7(8) . .
N5 Gd1 N1 C1 15.3(8) . .
N6 Gd1 N1 C1 -26.5(7) . .
N2 Gd1 N1 C1 169.5(9) . .
N4 Gd1 N1 C1 70.7(11) . .
O3 Gd1 N1 C5 82.7(8) . .
O1 Gd1 N1 C5 29.1(9) . .
O2 Gd1 N1 C5 124.7(8) . .
O1N Gd1 N1 C5 -103.9(8) . .
N3 Gd1 N1 C5 -45.3(8) . .
N5 Gd1 N1 C5 -159.7(8) . .
N6 Gd1 N1 C5 158.5(9) . .
N2 Gd1 N1 C5 -5.5(7) . .
N4 Gd1 N1 C5 -104.3(9) . .
C5 C6 N2 C7 74.1(11) . .
C5 C6 N2 C22 -165.8(10) . .
C5 C6 N2 Gd1 -43.4(11) . .
C8 C7 N2 C6 -178.5(8) . .
C8 C7 N2 C22 62.3(10) . .
C8 C7 N2 Gd1 -56.9(8) . .
C23 C22 N2 C6 136.9(10) . .
C23 C22 N2 C7 -104.6(10) . .
C23 C22 N2 Gd1 12.5(10) . .
O3 Gd1 N2 C6 -45.5(7) . .
O1 Gd1 N2 C6 -122.6(7) . .
O2 Gd1 N2 C6 -92.7(7) . .
O1N Gd1 N2 C6 92.1(7) . .
N3 Gd1 N2 C6 160.3(8) . .
N1 Gd1 N2 C6 25.0(7) . .
N5 Gd1 N2 C6 100.4(9) . .
N6 Gd1 N2 C6 8.7(8) . .
N4 Gd1 N2 C6 -179.1(7) . .
O3 Gd1 N2 C7 -163.8(6) . .
O1 Gd1 N2 C7 119.0(6) . .
O2 Gd1 N2 C7 149.0(6) . .
O1N Gd1 N2 C7 -26.3(6) . .
N3 Gd1 N2 C7 42.0(6) . .
N1 Gd1 N2 C7 -93.3(6) . .
N5 Gd1 N2 C7 -17.9(10) . .
N6 Gd1 N2 C7 -109.6(6) . .
N4 Gd1 N2 C7 62.5(7) . .
O3 Gd1 N2 C22 76.5(6) . .
O1 Gd1 N2 C22 -0.6(6) . .
O2 Gd1 N2 C22 29.3(8) . .
O1N Gd1 N2 C22 -145.9(7) . .
N3 Gd1 N2 C22 -77.7(6) . .
N1 Gd1 N2 C22 147.0(7) . .
N5 Gd1 N2 C22 -137.6(7) . .
N6 Gd1 N2 C22 130.7(6) . .
N4 Gd1 N2 C22 -57.1(7) . .
C9 C8 N3 C12 3.4(15) . .
C7 C8 N3 C12 -172.7(9) . .
C9 C8 N3 Gd1 -174.9(8) . .
C7 C8 N3 Gd1 9.0(11) . .
C11 C12 N3 C8 -7.0(15) . .
C13 C12 N3 C8 167.7(9) . .
C11 C12 N3 Gd1 171.2(8) . .
C13 C12 N3 Gd1 -14.0(12) . .
O3 Gd1 N3 C8 -63.3(8) . .
O1 Gd1 N3 C8 -104.0(7) . .
O2 Gd1 N3 C8 -158.8(7) . .
O1N Gd1 N3 C8 69.7(7) . .
N1 Gd1 N3 C8 12.0(8) . .
N5 Gd1 N3 C8 128.8(7) . .
N6 Gd1 N3 C8 70.7(10) . .
N2 Gd1 N3 C8 -28.8(7) . .
N4 Gd1 N3 C8 171.5(8) . .
O3 Gd1 N3 C12 118.5(7) . .
O1 Gd1 N3 C12 77.8(8) . .
O2 Gd1 N3 C12 23.0(8) . .
O1N Gd1 N3 C12 -108.5(8) . .
N1 Gd1 N3 C12 -166.2(7) . .
N5 Gd1 N3 C12 -49.4(8) . .
N6 Gd1 N3 C12 -107.5(9) . .
N2 Gd1 N3 C12 153.0(8) . .
N4 Gd1 N3 C12 -6.7(7) . .
C25 C24 N4 C13 139.8(11) . .
C25 C24 N4 C14 -102.1(13) . .
C25 C24 N4 Gd1 17.9(14) . .
C12 C13 N4 C24 -164.0(10) . .
C12 C13 N4 C14 74.1(12) . .
C12 C13 N4 Gd1 -44.3(11) . .
C15 C14 N4 C24 69.6(15) . .
C15 C14 N4 C13 -170.5(11) . .
C15 C14 N4 Gd1 -50.0(14) . .
O3 Gd1 N4 C24 24.7(9) . .
O1 Gd1 N4 C24 74.1(8) . .
O2 Gd1 N4 C24 -6.3(8) . .
O1N Gd1 N4 C24 -146.7(8) . .
N3 Gd1 N4 C24 146.6(9) . .
N1 Gd1 N4 C24 -146.4(9) . .
N5 Gd1 N4 C24 -82.4(8) . .
N6 Gd1 N4 C24 -61.2(9) . .
N2 Gd1 N4 C24 126.5(8) . .
O3 Gd1 N4 C13 -95.9(8) . .
O1 Gd1 N4 C13 -46.4(8) . .
O2 Gd1 N4 C13 -126.9(9) . .
O1N Gd1 N4 C13 92.7(8) . .
N3 Gd1 N4 C13 26.1(7) . .
N1 Gd1 N4 C13 93.1(10) . .
N5 Gd1 N4 C13 157.0(9) . .
N6 Gd1 N4 C13 178.3(7) . .
N2 Gd1 N4 C13 6.0(9) . .
O3 Gd1 N4 C14 147.1(7) . .
O1 Gd1 N4 C14 -163.4(8) . .
O2 Gd1 N4 C14 116.1(8) . .
O1N Gd1 N4 C14 -24.3(8) . .
N3 Gd1 N4 C14 -90.9(8) . .
N1 Gd1 N4 C14 -23.9(12) . .
N5 Gd1 N4 C14 40.0(7) . .
N6 Gd1 N4 C14 61.3(9) . .
N2 Gd1 N4 C14 -111.0(8) . .
C18 C19 N5 C15 -5.0(16) . .
C20 C19 N5 C15 167.9(10) . .
C18 C19 N5 Gd1 162.8(8) . .
C20 C19 N5 Gd1 -24.3(12) . .
C16 C15 N5 C19 3.2(18) . .
C14 C15 N5 C19 -174.7(12) . .
C16 C15 N5 Gd1 -164.7(9) . .
C14 C15 N5 Gd1 17.3(16) . .
O3 Gd1 N5 C19 35.3(9) . .
O1 Gd1 N5 C19 130.5(8) . .
O2 Gd1 N5 C19 85.2(8) . .
O1N Gd1 N5 C19 -95.4(8) . .
N3 Gd1 N5 C19 -155.4(8) . .
N1 Gd1 N5 C19 -39.5(9) . .
N6 Gd1 N5 C19 1.4(7) . .
N2 Gd1 N5 C19 -104.4(9) . .
N4 Gd1 N5 C19 160.6(9) . .
O3 Gd1 N5 C15 -157.0(8) . .
O1 Gd1 N5 C15 -61.8(10) . .
O2 Gd1 N5 C15 -107.1(9) . .
O1N Gd1 N5 C15 72.3(9) . .
N3 Gd1 N5 C15 12.3(9) . .
N1 Gd1 N5 C15 128.2(9) . .
N6 Gd1 N5 C15 169.1(10) . .
N2 Gd1 N5 C15 63.3(12) . .
N4 Gd1 N5 C15 -31.7(9) . .
C19 C20 N6 C21 74.2(11) . .
C19 C20 N6 C26 -164.9(9) . .
C19 C20 N6 Gd1 -43.1(10) . .
C1 C21 N6 C20 -176.6(9) . .
C1 C21 N6 C26 63.7(11) . .
C1 C21 N6 Gd1 -55.2(10) . .
C27 C26 N6 C20 139.3(10) . .
C27 C26 N6 C21 -102.4(11) . .
C27 C26 N6 Gd1 15.2(12) . .
O3 Gd1 N6 C20 -127.0(7) . .
O1 Gd1 N6 C20 -98.3(7) . .
O2 Gd1 N6 C20 -49.6(7) . .
O1N Gd1 N6 C20 89.7(7) . .
N3 Gd1 N6 C20 88.8(9) . .
N1 Gd1 N6 C20 157.2(8) . .
N5 Gd1 N6 C20 22.1(7) . .
N2 Gd1 N6 C20 173.6(6) . .
N4 Gd1 N6 C20 1.5(8) . .
O3 Gd1 N6 C21 115.4(7) . .
O1 Gd1 N6 C21 144.1(6) . .
O2 Gd1 N6 C21 -167.2(7) . .
O1N Gd1 N6 C21 -27.8(6) . .
N3 Gd1 N6 C21 -28.8(10) . .
N1 Gd1 N6 C21 39.6(6) . .
N5 Gd1 N6 C21 -95.4(7) . .
N2 Gd1 N6 C21 56.1(7) . .
N4 Gd1 N6 C21 -116.1(6) . .
O3 Gd1 N6 C26 -5.1(7) . .
O1 Gd1 N6 C26 23.6(9) . .
O2 Gd1 N6 C26 72.3(7) . .
O1N Gd1 N6 C26 -148.4(7) . .
N3 Gd1 N6 C26 -149.3(7) . .
N1 Gd1 N6 C26 -80.9(7) . .
N5 Gd1 N6 C26 144.0(8) . .
N2 Gd1 N6 C26 -64.5(8) . .
N4 Gd1 N6 C26 123.4(7) . .
N7 C23 O1 Gd1 -153.4(8) . .
C22 C23 O1 Gd1 30.3(13) . .
O3 Gd1 O1 C23 -99.0(8) . .
O2 Gd1 O1 C23 -174.9(8) . .
O1N Gd1 O1 C23 41.6(9) . .
N3 Gd1 O1 C23 50.3(8) . .
N1 Gd1 O1 C23 -48.3(9) . .
N5 Gd1 O1 C23 142.6(8) . .
N6 Gd1 O1 C23 -126.6(8) . .
N2 Gd1 O1 C23 -15.2(8) . .
N4 Gd1 O1 C23 115.9(8) . .
N8 C25 O2 Gd1 -157.7(9) . .
C24 C25 O2 Gd1 22.8(15) . .
O3 Gd1 O2 C25 -165.5(8) . .
O1 Gd1 O2 C25 -88.5(8) . .
O1N Gd1 O2 C25 56.5(9) . .
N3 Gd1 O2 C25 -37.1(9) . .
N1 Gd1 O2 C25 154.2(7) . .
N5 Gd1 O2 C25 57.3(8) . .
N6 Gd1 O2 C25 123.9(8) . .
N2 Gd1 O2 C25 -116.7(8) . .
N4 Gd1 O2 C25 -8.5(8) . .
N9 C27 O3 Gd1 -163.5(10) . .
C26 C27 O3 Gd1 20.8(15) . .
O1 Gd1 O3 C27 -167.9(10) . .
O2 Gd1 O3 C27 -88.2(9) . .
O1N Gd1 O3 C27 49.8(10) . .
N3 Gd1 O3 C27 153.0(9) . .
N1 Gd1 O3 C27 58.6(9) . .
N5 Gd1 O3 C27 -40.7(10) . .
N6 Gd1 O3 C27 -8.2(9) . .
N2 Gd1 O3 C27 123.0(9) . .
N4 Gd1 O3 C27 -117.9(9) . .
O4N N2N O4N O6N 138(100) 2_556 .
O5N N2N O4N O6N 86(6) 2_556 .
O5N N2N O4N O6N -171(6) . .
O6N N2N O4N O6N -85(9) 2_556 .
O4N N2N O4N O5N -51(100) 2_556 .
O5N N2N O4N O5N -104(5) 2_556 .
O6N N2N O4N O5N 171(6) . .
O6N N2N O4N O5N 86(5) 2_556 .
O4N N2N O5N O4N 180(5) 2_556 .
O5N N2N O5N O4N 105(3) 2_556 .
O6N N2N O5N O4N -8(5) . .
O6N N2N O5N O4N -130(3) 2_556 .
O4N N2N O5N O6N 130(3) . 2_556
O4N N2N O5N O6N -50(3) 2_556 2_556
O5N N2N O5N O6N -126(3) 2_556 2_556
O6N N2N O5N O6N 121(5) . 2_556
O6N O4N O5N N2N 11(7) . .
O6N O4N O5N O6N -20(8) . 2_556
N2N O4N O5N O6N -30.5(19) . 2_556
O5N O4N O6N N2N -10(6) . .
N2N O4N O6N O5N -38.6(18) . 2_556
O5N O4N O6N O5N -48(6) . 2_556
O4N N2N O6N O4N -180(5) 2_556 .
O5N N2N O6N O4N -108(5) 2_556 .
O5N N2N O6N O4N 10(6) . .
O6N N2N O6N O4N 125(5) 2_556 .
O4N N2N O6N O5N 108(5) . 2_556
O4N N2N O6N O5N -72(4) 2_556 2_556
O5N N2N O6N O5N 118(5) . 2_556
O6N N2N O6N O5N -127(3) 2_556 2_556
O1N N1N O1N N1N 0.000(6) 7_655 7_655
O2N N1N O1N N1N -175(3) . 7_655
N1N N1N O1N Gd1 115(3) 7_655 .
O1N N1N O1N Gd1 115(3) 7_655 .
O2N N1N O1N Gd1 -61(3) . .
O3 Gd1 O1N N1N 149.5(18) . 7_655
O1 Gd1 O1N N1N 29(2) . 7_655
O2 Gd1 O1N N1N -95.6(19) . 7_655
N3 Gd1 O1N N1N 20.8(19) . 7_655
N1 Gd1 O1N N1N 141(2) . 7_655
N5 Gd1 O1N N1N -96.4(19) . 7_655
N6 Gd1 O1N N1N -158.8(19) . 7_655
N2 Gd1 O1N N1N 79.8(19) . 7_655
N4 Gd1 O1N N1N -39.3(19) . 7_655
O3 Gd1 O1N N1N 68(3) . .
O1 Gd1 O1N N1N -52(3) . .
O2 Gd1 O1N N1N -177(3) . .
N3 Gd1 O1N N1N -60(3) . .
N1 Gd1 O1N N1N 60(3) . .
N5 Gd1 O1N N1N -178(3) . .
N6 Gd1 O1N N1N 120(3) . .
N2 Gd1 O1N N1N -1(3) . .
N4 Gd1 O1N N1N -121(3) . .
